data_2103250
loop_
_publ_author_name
'Nassimbeni, Luigi R.'
'Su, Hong'

_publ_section_title
;
 Inclusion compounds of a diol host with xylidines: controlled
 stoichiometries
;
_journal_issue 2
_journal_name_full 'Acta Crystallographica Section B'
_journal_page_first 251
_journal_page_last 259
_journal_paper_doi 10.1107/S010876810101881X
_journal_volume 58
_journal_year 2002
_chemical_formula_moiety 'C18 H20 O2/0.5(C8 H11 N1)'
_chemical_formula_sum 'C22 H25.5 N0.5 O2'
_chemical_formula_weight 328.93
_chemical_melting_point '412.95K fro guest release onset temp. and 463.15K for host melting'
_chemical_name_common DHPC.0.5(23X)
_chemical_name_systematic
;
 1,1'-bis-(4-hydroxyphenyl)cyclohexane and 2,3-xylidine
;
_space_group_IT_number 15
_symmetry_cell_setting monoclinic
_symmetry_space_group_name_Hall '-C 2yc'
_symmetry_space_group_name_H-M 'C 1 2/c 1'
_atom_sites_solution_hydrogens geom
_atom_sites_solution_primary direct
_atom_sites_solution_secondary difmap
_audit_creation_method SHELXL-97
_cell_angle_alpha 90.00
_cell_angle_beta 95.30(3)
_cell_angle_gamma 90.00
_cell_formula_units_Z 8
_cell_length_a 18.1704(10)
_cell_length_b 12.2744(10)
_cell_length_c 16.2036(10)
_cell_volume 3598.5(5)
_computing_cell_refinement 'DENZO-SMN (Otwinowski & Minor, 1997)'
_computing_data_collection 'COLLECT (2000)'
_computing_data_reduction 'DENZO-SMN (Otwinowski & Minor, 1997)'
_computing_publication_material 'SHELXL-97 (Sheldrick, 1997)'
_computing_structure_refinement 'SHELXL-97 (Sheldrick, 1997)'
_computing_structure_solution 'SHELXS-97 (Sheldrick, 1990)'
_diffrn_ambient_temperature 173(2)
_diffrn_measured_fraction_theta_full 0.996
_diffrn_measured_fraction_theta_max 0.996
_diffrn_measurement_device_type 'Nonius Kappa CCD diffractometer'
_diffrn_measurement_method '1\% \f scans and \w scans'
_diffrn_radiation_monochromator graphite
_diffrn_radiation_source 'fine-focus sealed tube'
_diffrn_radiation_type MoK\a
_diffrn_radiation_wavelength 0.71069
_diffrn_reflns_av_R_equivalents 0.0215
_diffrn_reflns_av_sigmaI/netI 0.0286
_diffrn_reflns_limit_h_max 20
_diffrn_reflns_limit_h_min -21
_diffrn_reflns_limit_k_max 13
_diffrn_reflns_limit_k_min -14
_diffrn_reflns_limit_l_max 17
_diffrn_reflns_limit_l_min -19
_diffrn_reflns_number 9719
_diffrn_reflns_theta_full 25.34
_diffrn_reflns_theta_max 25.34
_diffrn_reflns_theta_min 3.22
_exptl_absorpt_coefficient_mu 0.076
_exptl_absorpt_correction_T_max 0.9774
_exptl_absorpt_correction_T_min 0.9701
_exptl_absorpt_correction_type none
_exptl_crystal_colour colourless
_exptl_crystal_density_diffrn 1.214
_exptl_crystal_density_meas ?
_exptl_crystal_density_method 'not measured'
_exptl_crystal_description cuboid
_exptl_crystal_F_000 1416
_exptl_crystal_size_max 0.40
_exptl_crystal_size_mid 0.40
_exptl_crystal_size_min 0.30
_refine_diff_density_max 0.176
_refine_diff_density_min -0.155
_refine_ls_extinction_coef 0.0027(3)
_refine_ls_extinction_expression Fc^*^=kFc[1+0.001xFc^2^\l^3^/sin(2\q)]^-1/4^
_refine_ls_extinction_method SHELXL
_refine_ls_goodness_of_fit_ref 1.052
_refine_ls_hydrogen_treatment mixed
_refine_ls_matrix_type full
_refine_ls_number_parameters 288
_refine_ls_number_reflns 3283
_refine_ls_number_restraints 13
_refine_ls_restrained_S_all 1.053
_refine_ls_R_factor_all 0.0508
_refine_ls_R_factor_gt 0.0349
_refine_ls_shift/su_max 0.010
_refine_ls_shift/su_mean 0.000
_refine_ls_structure_factor_coef Fsqd
_refine_ls_weighting_details 'calc w=1/[\s^2^(Fo^2^)+(0.0402P)^2^+1.4007P] where P=(Fo^2^+2Fc^2^)/3'
_refine_ls_weighting_scheme calc
_refine_ls_wR_factor_gt 0.0826
_refine_ls_wR_factor_ref 0.0904
_reflns_number_gt 2558
_reflns_number_total 3283
_reflns_threshold_expression >2sigma(I)
_cod_data_source_file an0588.cif
_cod_data_source_block dc23x0.5
_cod_depositor_comments
;
The following automatic conversions were performed:
'_symmetry_cell_setting' value 'Monoclinic' changed to 'monoclinic'
according to '/home/saulius/struct/CIF-dictionaries/cif_core.dic'
dictionary named 'cif_core.dic' version 2.4.1 from 2010-06-29.

Automatic conversion script
Id: cif_fix_enum 1527 2010-12-29 10:47:43Z saulius 

The following automatic conversions were performed:

'_symmetry_cell_setting' value 'Monoclinic' changed to 'monoclinic'
according to /home/saulius/struct/CIF-dictionaries/cif_core.dic
dictionary named 'cif_core.dic' version 2.4.1 from 2010-06-29.

Automatic conversion script
Id: cif_fix_values 1715 2011-07-08 13:25:40Z adriana 

The following automatic conversions were performed:

'_exptl_crystal_density_meas' value 'N/A' was changed to '?' - the
value is perceived as not measured.

Automatic conversion script
Id: cif_fix_values 3008 2015-01-20 13:52:24Z robertas 
;
_cod_original_cell_volume 3598.5(4)
_cod_original_sg_symbol_H-M C2/c
_cod_original_formula_sum 'C22 H25.50 N0.50 O2'
_cod_database_code 2103250

loop_
_symmetry_equiv_pos_as_xyz
'x, y, z'
'-x, y, -z+1/2'
'x+1/2, y+1/2, z'
'-x+1/2, y+1/2, -z+1/2'
'-x, -y, -z'
'x, -y, z-1/2'
'-x+1/2, -y+1/2, -z'
'x+1/2, -y+1/2, z-1/2'

loop_
_atom_site_label
_atom_site_fract_x
_atom_site_fract_y
_atom_site_fract_z
_atom_site_U_iso_or_equiv
_atom_site_adp_type
_atom_site_calc_flag
_atom_site_refinement_flags
_atom_site_occupancy
_atom_site_disorder_assembly
_atom_site_disorder_group
_atom_site_type_symbol
O1 0.01908(6) 0.27005(8) 0.17142(6) 0.0443(3) Uani d D 1 . . O
O2 -0.44209(6) 0.57211(8) 0.12302(7) 0.0485(3) Uani d D 1 . . O
C7 -0.14417(7) 0.40093(9) -0.00027(7) 0.0256(3) Uani d . 1 . . C
C17 -0.33178(7) 0.61808(10) 0.06122(7) 0.0307(3) Uani d . 1 . . C
H17 -0.3329 0.6893 0.0840 0.037 Uiso calc R 1 . . H
C13 -0.27099(6) 0.48452(9) -0.02053(7) 0.0248(3) Uani d . 1 . . C
C9 -0.10168(7) 0.34588(10) 0.13998(7) 0.0312(3) Uani d . 1 . . C
H9 -0.1109 0.3390 0.1965 0.037 Uiso calc R 1 . . H
C1 -0.20352(7) 0.44860(10) -0.06455(7) 0.0263(3) Uani d . 1 . . C
C14 -0.32842(7) 0.41328(10) -0.00715(8) 0.0306(3) Uani d . 1 . . C
H14 -0.3283 0.3425 -0.0308 0.037 Uiso calc R 1 . . H
C8 -0.15542(7) 0.38957(10) 0.08290(7) 0.0281(3) Uani d . 1 . . C
H8 -0.2011 0.4123 0.1013 0.034 Uiso calc R 1 . . H
C18 -0.27476(7) 0.58791(10) 0.01477(7) 0.0291(3) Uani d . 1 . . C
H18 -0.2370 0.6393 0.0067 0.035 Uiso calc R 1 . . H
C3 -0.27854(8) 0.40330(11) -0.20184(8) 0.0378(3) Uani d . 1 . . C
H31 -0.2882 0.3455 -0.2440 0.045 Uiso calc R 1 . . H
H32 -0.3260 0.4219 -0.1798 0.045 Uiso calc R 1 . . H
C10 -0.03519(7) 0.31264(10) 0.11470(7) 0.0309(3) Uani d . 1 . . C
C15 -0.38561(7) 0.44196(11) 0.03937(8) 0.0344(3) Uani d . 1 . . C
H15 -0.4238 0.3912 0.0472 0.041 Uiso calc R 1 . . H
C2 -0.22454(7) 0.36076(10) -0.13152(7) 0.0297(3) Uani d . 1 . . C
H21 -0.1791 0.3351 -0.1547 0.036 Uiso calc R 1 . . H
H22 -0.2470 0.2977 -0.1052 0.036 Uiso calc R 1 . . H
C6 -0.17024(7) 0.54543(10) -0.10976(8) 0.0319(3) Uani d . 1 . . C
H61 -0.1562 0.6038 -0.0691 0.038 Uiso calc R 1 . . H
H62 -0.1248 0.5210 -0.1337 0.038 Uiso calc R 1 . . H
C11 -0.02235(8) 0.32228(12) 0.03250(8) 0.0389(3) Uani d . 1 . . C
H11 0.0234 0.2991 0.0145 0.047 Uiso calc R 1 . . H
C12 -0.07633(7) 0.36583(12) -0.02376(8) 0.0364(3) Uani d . 1 . . C
H12 -0.0668 0.3720 -0.0802 0.044 Uiso calc R 1 . . H
C16 -0.38702(7) 0.54460(10) 0.07446(7) 0.0309(3) Uani d . 1 . . C
C5 -0.22429(8) 0.59133(11) -0.17875(8) 0.0394(3) Uani d . 1 . . C
H51 -0.2683 0.6205 -0.1546 0.047 Uiso calc R 1 . . H
H52 -0.2005 0.6520 -0.2065 0.047 Uiso calc R 1 . . H
C4 -0.24813(9) 0.50364(12) -0.24227(8) 0.0431(4) Uani d . 1 . . C
H41 -0.2865 0.5337 -0.2833 0.052 Uiso calc R 1 . . H
H42 -0.2052 0.4823 -0.2721 0.052 Uiso calc R 1 . . H
N1G -0.04794(19) 0.0560(3) -0.3235(2) 0.0512(9) Uani d PD 0.50 A -1 N
C1G -0.0347(2) 0.1689(3) -0.3024(3) 0.0361(8) Uani d PD 0.50 A -1 C
C5G -0.0610(4) 0.3583(7) -0.3267(5) 0.0580(18) Uani d P 0.50 A -1 C
H5G -0.0887 0.4146 -0.3553 0.070 Uiso calc PR 0.50 A -1 H
C3G 0.03287(19) 0.3044(3) -0.2209(2) 0.0458(8) Uani d P 0.50 A -1 C
C6G -0.07526(17) 0.2494(3) -0.34677(18) 0.0464(7) Uani d P 0.50 A -1 C
H6G -0.1120 0.2305 -0.3899 0.056 Uiso calc PR 0.50 A -1 H
C8G 0.0917(4) 0.3359(7) -0.1538(5) 0.067(2) Uani d P 0.50 A -1 C
H8G1 0.1406 0.3221 -0.1727 0.101 Uiso calc PR 0.50 A -1 H
H8G2 0.0860 0.2926 -0.1040 0.101 Uiso calc PR 0.50 A -1 H
H8G3 0.0870 0.4134 -0.1409 0.101 Uiso calc PR 0.50 A -1 H
C2G 0.0198(2) 0.1954(3) -0.2403(3) 0.0366(11) Uani d P 0.50 A -1 C
C4G -0.0054(17) 0.3840(3) -0.2638(11) 0.064(5) Uani d P 0.50 A -1 C
H4G 0.0056 0.4582 -0.2512 0.077 Uiso calc PR 0.50 A -1 H
C7G 0.0642(3) 0.1069(5) -0.1953(3) 0.0523(10) Uani d P 0.50 A -1 C
H7G1 0.1024 0.1396 -0.1564 0.078 Uiso calc PR 0.50 A -1 H
H7G2 0.0876 0.0619 -0.2355 0.078 Uiso calc PR 0.50 A -1 H
H7G3 0.0316 0.0615 -0.1648 0.078 Uiso calc PR 0.50 A -1 H
H1A 0.0314(18) 0.1990(16) 0.153(2) 0.063(10) Uiso d PD 0.50 . . H
H1B 0.008(3) 0.270(3) 0.2279(14) 0.093(13) Uiso d PD 0.50 . . H
H2B -0.440(2) 0.6470(18) 0.140(3) 0.108(16) Uiso d PD 0.50 . . H
H2A -0.4782(16) 0.515(3) 0.134(2) 0.082(12) Uiso d PD 0.50 . . H
H1G1 -0.051(2) 0.0214(19) -0.2732(14) 0.098 Uiso d PD 0.50 B -1 H
H1G2 -0.0889(17) 0.057(2) -0.3632(17) 0.098 Uiso d PD 0.50 C -1 H

loop_
_atom_site_aniso_label
_atom_site_aniso_U_11
_atom_site_aniso_U_22
_atom_site_aniso_U_33
_atom_site_aniso_U_12
_atom_site_aniso_U_13
_atom_site_aniso_U_23
O1 0.0501(6) 0.0439(6) 0.0357(6) 0.0174(5) -0.0139(5) -0.0071(4)
O2 0.0442(6) 0.0413(6) 0.0641(7) 0.0039(5) 0.0266(5) -0.0078(5)
C7 0.0296(7) 0.0223(6) 0.0248(6) -0.0009(5) 0.0022(5) -0.0024(5)
C17 0.0392(8) 0.0215(6) 0.0318(7) 0.0030(6) 0.0047(6) -0.0023(5)
C13 0.0276(7) 0.0235(6) 0.0229(6) 0.0010(5) -0.0002(5) 0.0012(5)
C9 0.0383(8) 0.0322(7) 0.0235(6) 0.0013(6) 0.0036(5) -0.0023(5)
C1 0.0299(7) 0.0254(6) 0.0240(6) -0.0004(5) 0.0035(5) -0.0001(5)
C14 0.0328(7) 0.0235(7) 0.0356(7) -0.0013(6) 0.0037(5) -0.0049(5)
C8 0.0288(7) 0.0286(7) 0.0273(6) 0.0009(5) 0.0042(5) -0.0030(5)
C18 0.0342(7) 0.0235(7) 0.0298(6) -0.0022(6) 0.0032(5) 0.0004(5)
C3 0.0439(8) 0.0421(8) 0.0266(7) 0.0033(7) -0.0021(6) -0.0054(6)
C10 0.0357(8) 0.0273(7) 0.0285(7) 0.0044(6) -0.0038(5) -0.0057(5)
C15 0.0299(7) 0.0303(7) 0.0440(8) -0.0042(6) 0.0080(6) -0.0023(6)
C2 0.0346(7) 0.0285(7) 0.0262(6) 0.0018(6) 0.0042(5) -0.0025(5)
C6 0.0343(7) 0.0303(7) 0.0320(7) -0.0003(6) 0.0084(5) 0.0017(5)
C11 0.0323(7) 0.0524(9) 0.0322(7) 0.0122(7) 0.0043(6) -0.0043(6)
C12 0.0366(8) 0.0483(8) 0.0250(6) 0.0071(6) 0.0064(5) -0.0003(6)
C16 0.0310(7) 0.0298(7) 0.0325(7) 0.0063(6) 0.0057(5) 0.0006(5)
C5 0.0490(9) 0.0355(8) 0.0349(7) 0.0053(7) 0.0110(6) 0.0113(6)
C4 0.0524(9) 0.0496(9) 0.0271(7) 0.0108(7) 0.0026(6) 0.0068(6)
N1G 0.0338(18) 0.042(2) 0.079(2) -0.0088(15) 0.0115(15) -0.0188(17)
C1G 0.027(2) 0.030(2) 0.053(2) -0.0024(17) 0.013(2) -0.0040(18)
C5G 0.063(5) 0.048(3) 0.067(5) 0.010(3) 0.027(3) 0.009(3)
C3G 0.054(2) 0.044(2) 0.0430(18) -0.0119(18) 0.0225(14) -0.0113(16)
C6G 0.0376(18) 0.057(2) 0.0456(18) 0.0044(16) 0.0093(14) 0.0051(15)
C8G 0.082(5) 0.066(5) 0.056(3) -0.032(4) 0.018(4) -0.017(3)
C2G 0.029(3) 0.0385(18) 0.043(3) -0.0015(13) 0.009(3) 0.003(2)
C4G 0.090(8) 0.0349(17) 0.077(12) -0.010(4) 0.052(10) -0.002(2)
C7G 0.041(3) 0.052(3) 0.062(3) -0.005(2) -0.0040(19) 0.010(2)

loop_
_atom_type_symbol
_atom_type_description
_atom_type_scat_dispersion_real
_atom_type_scat_dispersion_imag
_atom_type_scat_source
C C 0.0033 0.0016 'International Tables Vol C Tables 4.2.6.8 and 6.1.1.4'
H H 0.0000 0.0000 'International Tables Vol C Tables 4.2.6.8 and 6.1.1.4'
N N 0.0061 0.0033 'International Tables Vol C Tables 4.2.6.8 and 6.1.1.4'
O O 0.0106 0.0060 'International Tables Vol C Tables 4.2.6.8 and 6.1.1.4'

loop_
_geom_angle_atom_site_label_1
_geom_angle_atom_site_label_2
_geom_angle_atom_site_label_3
_geom_angle
C10 O1 H1A 108(2)
C10 O1 H1B 116(3)
H1A O1 H1B 112(3)
C16 O2 H2B 113(2)
C16 O2 H2A 117(2)
H2B O2 H2A 130(3)
C8 C7 C12 116.61(11)
C8 C7 C1 122.45(11)
C12 C7 C1 120.94(10)
C16 C17 C18 120.02(11)
C16 C17 H17 120.0
C18 C17 H17 120.0
C14 C13 C18 116.16(11)
C14 C13 C1 122.17(11)
C18 C13 C1 121.44(11)
C10 C9 C8 120.00(11)
C10 C9 H9 120.0
C8 C9 H9 120.0
C13 C1 C7 109.44(9)
C13 C1 C6 111.23(10)
C7 C1 C6 109.35(10)
C13 C1 C2 111.58(10)
C7 C1 C2 108.66(10)
C6 C1 C2 106.50(9)
C15 C14 C13 122.38(12)
C15 C14 H14 118.8
C13 C14 H14 118.8
C7 C8 C9 121.83(12)
C7 C8 H8 119.1
C9 C8 H8 119.1
C17 C18 C13 122.19(12)
C17 C18 H18 118.9
C13 C18 H18 118.9
C4 C3 C2 111.36(11)
C4 C3 H31 109.4
C2 C3 H31 109.4
C4 C3 H32 109.4
C2 C3 H32 109.4
H31 C3 H32 108.0
C9 C10 C11 119.65(12)
C9 C10 O1 120.38(11)
C11 C10 O1 119.96(12)
C16 C15 C14 119.92(12)
C16 C15 H15 120.0
C14 C15 H15 120.0
C3 C2 C1 112.60(10)
C3 C2 H21 109.1
C1 C2 H21 109.1
C3 C2 H22 109.1
C1 C2 H22 109.1
H21 C2 H22 107.8
C5 C6 C1 112.15(10)
C5 C6 H61 109.2
C1 C6 H61 109.2
C5 C6 H62 109.2
C1 C6 H62 109.2
H61 C6 H62 107.9
C10 C11 C12 119.80(12)
C10 C11 H11 120.1
C12 C11 H11 120.1
C11 C12 C7 122.10(11)
C11 C12 H12 118.9
C7 C12 H12 118.9
O2 C16 C17 120.52(11)
O2 C16 C15 120.16(12)
C17 C16 C15 119.31(12)
C4 C5 C6 110.95(11)
C4 C5 H51 109.4
C6 C5 H51 109.4
C4 C5 H52 109.4
C6 C5 H52 109.4
H51 C5 H52 108.0
C3 C4 C5 111.87(11)
C3 C4 H41 109.2
C5 C4 H41 109.2
C3 C4 H42 109.2
C5 C4 H42 109.2
H41 C4 H42 107.9
C1G N1G H1G1 104.8(17)
C1G N1G H1G2 105.1(16)
H1G1 N1G H1G2 120(3)
C2G C1G C6G 121.2(4)
C2G C1G N1G 119.4(4)
C6G C1G N1G 119.4(4)
C6G C5G C4G 119.4(8)
C6G C5G H5G 120.3
C4G C5G H5G 120.3
C4G C3G C2G 120.7(9)
C4G C3G C8G 118.9(8)
C2G C3G C8G 120.4(5)
C1G C6G C5G 118.8(4)
C1G C6G H6G 120.6
C5G C6G H6G 120.6
C1G C2G C3G 119.1(4)
C1G C2G C7G 120.0(4)
C3G C2G C7G 120.9(3)
C3G C4G C5G 120.8(7)
C3G C4G H4G 119.6
C5G C4G H4G 119.6

loop_
_geom_bond_atom_site_label_1
_geom_bond_atom_site_label_2
_geom_bond_distance
O1 C10 1.3867(15)
O1 H1A 0.955(14)
O1 H1B 0.953(14)
O2 C16 1.3710(16)
O2 H2B 0.960(17)
O2 H2A 0.992(15)
C7 C8 1.3887(17)
C7 C12 1.3916(18)
C7 C1 1.5435(17)
C17 C16 1.3810(18)
C17 C18 1.3859(18)
C17 H17 0.9500
C13 C14 1.3936(17)
C13 C18 1.3962(17)
C13 C1 1.5388(17)
C9 C10 1.3731(18)
C9 C8 1.3891(17)
C9 H9 0.9500
C1 C6 1.5482(17)
C1 C2 1.5523(16)
C14 C15 1.3844(18)
C14 H14 0.9500
C8 H8 0.9500
C18 H18 0.9500
C3 C4 1.523(2)
C3 C2 1.5255(17)
C3 H31 0.9900
C3 H32 0.9900
C10 C11 1.3785(18)
C15 C16 1.3834(18)
C15 H15 0.9500
C2 H21 0.9900
C2 H22 0.9900
C6 C5 1.5261(18)
C6 H61 0.9900
C6 H62 0.9900
C11 C12 1.3833(18)
C11 H11 0.9500
C12 H12 0.9500
C5 C4 1.524(2)
C5 H51 0.9900
C5 H52 0.9900
C4 H41 0.9900
C4 H42 0.9900
N1G C1G 1.442(5)
N1G H1G1 0.926(17)
N1G H1G2 0.938(17)
C1G C2G 1.383(7)
C1G C6G 1.392(5)
C5G C6G 1.394(9)
C5G C4G 1.40(3)
C5G H5G 0.9500
C3G C4G 1.353(19)
C3G C2G 1.390(5)
C3G C8G 1.504(8)
C6G H6G 0.9500
C8G H8G1 0.9800
C8G H8G2 0.9800
C8G H8G3 0.9800
C2G C7G 1.501(6)
C4G H4G 0.9500
C7G H7G1 0.9800
C7G H7G2 0.9800
C7G H7G3 0.9800

loop_
_geom_hbond_atom_site_label_D
_geom_hbond_atom_site_label_H
_geom_hbond_atom_site_label_A
_geom_hbond_site_symmetry_A
_geom_hbond_distance_DH
_geom_hbond_distance_HA
_geom_hbond_distance_DA
_geom_hbond_angle_DHA
O1 H1A O2 3_545 0.955(14) 1.713(14) 2.6680(14) 177(3)
O1 H1B O1 2 0.953(14) 1.749(14) 2.700(2) 176(5)
O2 H2A N1G 8_456 0.992(15) 1.728(15) 2.689(4) 162(3)
O2 H2B O1 3_455 0.960(17) 1.778(17) 2.6680(14) 153(3)

loop_
_geom_torsion_atom_site_label_1
_geom_torsion_atom_site_label_2
_geom_torsion_atom_site_label_3
_geom_torsion_atom_site_label_4
_geom_torsion
C14 C13 C1 C7 -87.60(13)
C18 C13 C1 C7 86.60(13)
C14 C13 C1 C6 151.47(11)
C18 C13 C1 C6 -34.33(14)
C14 C13 C1 C2 32.69(15)
C18 C13 C1 C2 -153.11(10)
C8 C7 C1 C13 3.01(15)
C12 C7 C1 C13 -177.72(11)
C8 C7 C1 C6 125.07(12)
C12 C7 C1 C6 -55.65(15)
C8 C7 C1 C2 -119.06(12)
C12 C7 C1 C2 60.22(15)
C18 C13 C14 C15 -0.92(18)
C1 C13 C14 C15 173.56(11)
C12 C7 C8 C9 0.28(18)
C1 C7 C8 C9 179.59(11)
C10 C9 C8 C7 0.08(19)
C16 C17 C18 C13 0.53(18)
C14 C13 C18 C17 0.65(17)
C1 C13 C18 C17 -173.88(11)
C8 C9 C10 C11 -0.39(19)
C8 C9 C10 O1 179.29(11)
C13 C14 C15 C16 0.02(19)
C4 C3 C2 C1 56.33(14)
C13 C1 C2 C3 63.86(13)
C7 C1 C2 C3 -175.39(10)
C6 C1 C2 C3 -57.70(13)
C13 C1 C6 C5 -63.21(13)
C7 C1 C6 C5 175.81(10)
C2 C1 C6 C5 58.57(13)
C9 C10 C11 C12 0.3(2)
O1 C10 C11 C12 -179.35(13)
C10 C11 C12 C7 0.0(2)
C8 C7 C12 C11 -0.3(2)
C1 C7 C12 C11 -179.66(12)
C18 C17 C16 O2 177.41(11)
C18 C17 C16 C15 -1.47(18)
C14 C15 C16 O2 -177.68(12)
C14 C15 C16 C17 1.20(19)
C1 C6 C5 C4 -58.15(14)
C2 C3 C4 C5 -52.89(16)
C6 C5 C4 C3 53.76(16)
C2G C1G C6G C5G -1.0(6)
N1G C1G C6G C5G -178.9(5)
C4G C5G C6G C1G 1.3(15)
C6G C1G C2G C3G 1.3(5)
N1G C1G C2G C3G 179.2(4)
C6G C1G C2G C7G -178.1(4)
N1G C1G C2G C7G -0.2(6)
C4G C3G C2G C1G -2.0(14)
C8G C3G C2G C1G -179.9(5)
C4G C3G C2G C7G 177.4(13)
C8G C3G C2G C7G -0.5(7)
C2G C3G C4G C5G 2(3)
C8G C3G C4G C5G -179.7(15)
C6G C5G C4G C3G -2(3)
